data_7710814
loop_
_publ_author_name
'Grams, Samuel'
'Mai, Jonathan'
'Langer, Jens'
'Harder, Sjoerd'

_publ_section_title
;
 Alkali Metal Influences in Aluminyl Complexes
;
_journal_name_full 'Dalton Transactions'
_journal_paper_doi 10.1039/D2DT02111K
_journal_year 2022
_chemical_formula_moiety 'C58 H80 Al2 N4 Na2'
_chemical_formula_sum 'C58 H80 Al2 N4 Na2'
_chemical_formula_weight 933.20
_space_group_crystal_system monoclinic
_space_group_IT_number 14
_space_group_name_Hall '-P 2yn'
_space_group_name_H-M_alt 'P 1 21/n 1'
_atom_sites_solution_hydrogens geom
_atom_sites_solution_primary dual
_audit_creation_date 2022-06-21
_audit_creation_method
;
Olex2 1.5
(compiled 2022.04.07 svn.rca3783a0 for OlexSys, GUI svn.r6498)
;
_audit_update_record
;
2022-06-27 deposited with the CCDC.	2022-07-26 downloaded from the CCDC.
;
_cell_angle_alpha 90
_cell_angle_beta 98.5389(8)
_cell_angle_gamma 90
_cell_formula_units_Z 2
_cell_length_a 12.98403(11)
_cell_length_b 16.98245(14)
_cell_length_c 13.13426(12)
_cell_measurement_reflns_used 14989
_cell_measurement_temperature 100.0(1)
_cell_measurement_theta_max 72.6080
_cell_measurement_theta_min 3.3950
_cell_volume 2864.01(4)
_computing_cell_refinement 'CrysAlisPro 1.171.41.113a (Rigaku OD, 2021)'
_computing_data_collection 'CrysAlisPro 1.171.41.113a (Rigaku OD, 2021)'
_computing_data_reduction 'CrysAlisPro 1.171.41.113a (Rigaku OD, 2021)'
_computing_molecular_graphics 'Olex2 1.5 (Dolomanov et al., 2009)'
_computing_publication_material 'Olex2 1.5 (Dolomanov et al., 2009)'
_computing_structure_refinement 'SHELXL 2019/2 (Sheldrick, 2015)'
_computing_structure_solution 'SHELXT  (Sheldrick, 2015)'
_diffrn_ambient_environment N~2~
_diffrn_ambient_temperature 100.0(1)
_diffrn_detector 'CCD plate'
_diffrn_detector_area_resol_mean 5.2903
_diffrn_detector_type AtlasS2
_diffrn_measured_fraction_theta_full 1.000
_diffrn_measured_fraction_theta_max 0.986
_diffrn_measurement_details
;
List of Runs (angles in degrees, time in seconds):

  # Type    Start    End  Width  t~exp~   \w     \q     \k     \f   Frames
#--------------------------------------------------------------------------
  1  \w   -114.00 -16.00   1.00    1.00    --  -41.69 -57.00 -30.00   98
  2  \w   -116.00 -18.00   1.00    1.00    --  -41.69 -38.00-150.00   98
  3  \w   -106.00 -22.00   1.00    1.00    --  -41.69 -38.00 120.00   84
  4  \w    -21.00  49.00   1.00    1.00    --   41.69 -77.00-150.00   70
  5  \w    119.00 177.00   1.00    3.00    --  104.37  61.00  60.00   58
  6  \w     75.00 102.00   1.00    3.00    --  104.37  61.00-180.00   27
  7  \w    112.00 137.00   1.00    3.00    --  104.37 -77.00 -30.00   25
  8  \w     79.00 106.00   1.00    3.00    --  104.37  45.00 150.00   27
  9  \w     75.00 101.00   1.00    3.00    --  104.37  61.00  60.00   26
 10  \w     75.00 101.00   1.00    3.00    --  104.37  61.00 150.00   26
 11  \w    117.00 177.00   1.00    3.00    --  104.37  61.00 150.00   60
 12  \w     32.00  84.00   1.00    3.00    --  104.37 -45.00-180.00   52
 13  \w     75.00 176.00   1.00    3.00    --  104.37  61.00-150.00  101
 14  \w     75.00 102.00   1.00    3.00    --  104.37  61.00 120.00   27
 15  \w     30.00  57.00   1.00    3.00    --  104.37 -77.00 -60.00   27
 16  \w    102.00 164.00   1.00    3.00    --  104.37 125.00 -60.00   62
 17  \w    111.00 137.00   1.00    3.00    --  104.37 -77.00 -60.00   26
 18  \w     79.00 107.00   1.00    3.00    --  104.37  45.00-180.00   28
 19  \w    103.00 147.00   1.00    3.00    --  104.37  77.00 -60.00   44
 20  \w     79.00 169.00   1.00    3.00    --  104.37  45.00 120.00   90
 21  \w    117.00 178.00   1.00    3.00    --  104.37  77.00 -90.00   61
 22  \w     29.00  98.00   1.00    3.00    --  104.37 -77.00 -30.00   69
;
_diffrn_measurement_device 'four-circle diffractometer'
_diffrn_measurement_device_type 'SuperNova, Dual, Cu at home/near, AtlasS2'
_diffrn_measurement_method '\w scans'
_diffrn_orient_matrix_type 'CrysAlisPro convention (1999,Acta A55,543-557)'
_diffrn_orient_matrix_UB_11 -0.0525626000
_diffrn_orient_matrix_UB_12 0.0542599000
_diffrn_orient_matrix_UB_13 0.0709958000
_diffrn_orient_matrix_UB_21 -0.1068021000
_diffrn_orient_matrix_UB_22 -0.0166320000
_diffrn_orient_matrix_UB_23 -0.0647041000
_diffrn_orient_matrix_UB_31 -0.0152838000
_diffrn_orient_matrix_UB_32 -0.0707183000
_diffrn_orient_matrix_UB_33 0.0696164000
_diffrn_radiation_monochromator mirror
_diffrn_radiation_probe x-ray
_diffrn_radiation_type 'Cu K\a'
_diffrn_radiation_wavelength 1.54184
_diffrn_reflns_av_R_equivalents 0.0168
_diffrn_reflns_av_unetI/netI 0.0127
_diffrn_reflns_Laue_measured_fraction_full 1.000
_diffrn_reflns_Laue_measured_fraction_max 0.986
_diffrn_reflns_limit_h_max 15
_diffrn_reflns_limit_h_min -16
_diffrn_reflns_limit_k_max 20
_diffrn_reflns_limit_k_min -20
_diffrn_reflns_limit_l_max 16
_diffrn_reflns_limit_l_min -15
_diffrn_reflns_number 21077
_diffrn_reflns_point_group_measured_fraction_full 1.000
_diffrn_reflns_point_group_measured_fraction_max 0.986
_diffrn_reflns_theta_full 67.684
_diffrn_reflns_theta_max 72.610
_diffrn_reflns_theta_min 4.285
_diffrn_source 'micro-focus sealed X-ray tube'
_diffrn_source_type 'SuperNova (Cu) X-ray Source'
_exptl_absorpt_coefficient_mu 0.885
_exptl_absorpt_correction_T_max 1.000
_exptl_absorpt_correction_T_min 0.182
_exptl_absorpt_correction_type gaussian
_exptl_absorpt_process_details
;
CrysAlisPro 1.171.41.113a (Rigaku Oxford Diffraction, 2021)
Numerical absorption correction based on gaussian integration over
a multifaceted crystal model
Empirical absorption correction using spherical harmonics,
implemented in SCALE3 ABSPACK scaling algorithm.
;
_exptl_crystal_colour 'clear yellow'
_exptl_crystal_colour_lustre clear
_exptl_crystal_colour_primary yellow
_exptl_crystal_density_diffrn 1.082
_exptl_crystal_description block
_exptl_crystal_F_000 1008
_exptl_crystal_size_max 0.478
_exptl_crystal_size_mid 0.402
_exptl_crystal_size_min 0.361
_refine_diff_density_max 0.243
_refine_diff_density_min -0.212
_refine_diff_density_rms 0.033
_refine_ls_extinction_coef 0.00141(13)
_refine_ls_extinction_expression Fc^*^=kFc[1+0.001xFc^2^\l^3^/sin(2\q)]^-1/4^
_refine_ls_extinction_method 'SHELXL-2019/2 (Sheldrick 2019)'
_refine_ls_goodness_of_fit_ref 1.031
_refine_ls_hydrogen_treatment constr
_refine_ls_matrix_type full
_refine_ls_number_parameters 340
_refine_ls_number_reflns 5602
_refine_ls_number_restraints 97
_refine_ls_restrained_S_all 1.023
_refine_ls_R_factor_all 0.0340
_refine_ls_R_factor_gt 0.0327
_refine_ls_shift/su_max 0.000
_refine_ls_shift/su_mean 0.000
_refine_ls_structure_factor_coef Fsqd
_refine_ls_weighting_details 'w=1/[\s^2^(Fo^2^)+(0.0433P)^2^+1.0021P] where P=(Fo^2^+2Fc^2^)/3'
_refine_ls_weighting_scheme calc
_refine_ls_wR_factor_gt 0.0875
_refine_ls_wR_factor_ref 0.0885
_reflns_Friedel_coverage 0.000
_reflns_number_gt 5353
_reflns_number_total 5602
_reflns_threshold_expression 'I > 2\s(I)'
_cod_data_source_file d2dt02111k2.cif
_cod_data_source_block hasj220502a
_cod_database_code 7710814
_shelx_shelxl_version_number 2019/2
_chemical_oxdiff_formula C29H40AlN2Na
_shelx_space_group_comment
;
The symmetry employed for this shelxl refinement is uniquely defined
by the following loop, which should always be used as a source of
symmetry information in preference to the above space-group names.
They are only intended as comments.
;
_olex2_refinement_description
;
1. Fixed Uiso
 At 1.2 times of:
  All C(H) groups, All C(H,H) groups
 At 1.5 times of:
  All C(H,H,H) groups
2. Restrained distances
 C27-C19 \\sim C27A-C19
 with sigma of 0.01
 C29-C27 \\sim C29A-C27A \\sim C28-C27 \\sim C28A-C27A
 with sigma of 0.02
3. Uiso/Uaniso restraints and constraints
C27 \\sim C28 \\sim C29 \\sim C27A \\sim C28A \\sim C29A: within 4A with sigma
of 0.02 and sigma for terminal atoms of 0.04 within 4A
4. Others
 Sof(H1BC)=Sof(H1BD)=Sof(H1BE)=Sof(H5BD)=Sof(H5BE)=1-FVAR(1)
 Sof(H1AA)=Sof(H1AB)=Sof(H5AA)=Sof(H5AB)=Sof(H5AC)=FVAR(1)
 Sof(C27A)=Sof(H27A)=Sof(C28A)=Sof(H28D)=Sof(H28E)=Sof(H28F)=Sof(C29A)=
 Sof(H29D)=Sof(H29E)=Sof(H29F)=1-FVAR(2)
 Sof(C27)=Sof(H27)=Sof(C28)=Sof(H28A)=Sof(H28B)=Sof(H28C)=Sof(C29)=Sof(H29A)=
 Sof(H29B)=Sof(H29C)=FVAR(2)
5.a Ternary CH refined with riding coordinates:
 C12(H12), C15(H15), C24(H24), C27(H27), C27A(H27A)
5.b Aromatic/amide H refined with riding coordinates:
 C3(H3), C8(H8), C9(H9), C10(H10), C20(H20), C21(H21), C22(H22)
5.c X=CH2 refined with riding coordinates:
 C1(H1AA,H1AB), C5(H5BD,H5BE)
5.d Idealised Me refined as rotating group:
 C1(H1BC,H1BD,H1BE), C5(H5AA,H5AB,H5AC), C13(H13A,H13B,H13C), C14(H14A,H14B,
 H14C), C16(H16A,H16B,H16C), C17(H17A,H17B,H17C), C25(H25A,H25B,H25C), C26(H26A,
 H26B,H26C), C28(H28A,H28B,H28C), C29(H29A,H29B,H29C), C28A(H28D,H28E,H28F),
 C29A(H29D,H29E,H29F)
;
_olex2_date_sample_data_collection 2022-05-02
_olex2_submission_special_instructions 'No special instructions were received'
_oxdiff_exptl_absorpt_empirical_details
;
Empirical correction (ABSPACK) includes:
- Absorption correction using spherical harmonics
- Frame scaling
;
_oxdiff_exptl_absorpt_empirical_full_max 1.216
_oxdiff_exptl_absorpt_empirical_full_min 0.805

loop_
_space_group_symop_operation_xyz
'x, y, z'
'-x+1/2, y+1/2, -z+1/2'
'-x, -y, -z'
'x-1/2, -y-1/2, z-1/2'

loop_
_atom_site_label
_atom_site_type_symbol
_atom_site_fract_x
_atom_site_fract_y
_atom_site_fract_z
_atom_site_U_iso_or_equiv
_atom_site_adp_type
_atom_site_occupancy
_atom_site_site_symmetry_order
_atom_site_calc_flag
_atom_site_refinement_flags_posn
_atom_site_refinement_flags_adp
_atom_site_refinement_flags_occupancy
_atom_site_disorder_assembly
_atom_site_disorder_group
Al1 Al 0.32208(2) 0.42360(2) 0.43984(2) 0.02228(10) Uani 1 1 d . . . . .
Na1 Na 0.51590(4) 0.53980(3) 0.38120(4) 0.03865(15) Uani 1 1 d . . . . .
N1 N 0.26918(7) 0.44663(5) 0.30458(7) 0.01919(18) Uani 1 1 d . . . . .
N2 N 0.21615(7) 0.35932(5) 0.46945(6) 0.01849(18) Uani 1 1 d . . . . .
C1 C 0.14474(10) 0.43996(7) 0.14548(9) 0.0300(3) Uani 1 1 d . . . . .
H1AA H 0.186206 0.475342 0.112901 0.036 Uiso 0.601(14) 1 calc R U P A 1
H1AB H 0.081845 0.419753 0.108529 0.036 Uiso 0.601(14) 1 calc R U P A 1
H1BC H 0.198636 0.425311 0.104075 0.045 Uiso 0.399(14) 1 calc R U P A 2
H1BD H 0.133994 0.497071 0.141951 0.045 Uiso 0.399(14) 1 calc R U P A 2
H1BE H 0.079485 0.413152 0.118692 0.045 Uiso 0.399(14) 1 calc R U P A 2
C2 C 0.17672(8) 0.41731(6) 0.24925(8) 0.0197(2) Uani 1 1 d . . . . .
C3 C 0.11394(8) 0.36613(6) 0.29890(8) 0.0201(2) Uani 1 1 d . . . . .
H3 H 0.053903 0.346460 0.256323 0.024 Uiso 1 1 calc R U . . .
C4 C 0.12672(8) 0.34003(6) 0.40112(8) 0.0185(2) Uani 1 1 d . . . . .
C5 C 0.04626(9) 0.29355(7) 0.43660(9) 0.0252(2) Uani 1 1 d . . . . .
H5AA H -0.010709 0.285295 0.379744 0.038 Uiso 0.601(14) 1 calc R U P A 1
H5AB H 0.019767 0.321236 0.492840 0.038 Uiso 0.601(14) 1 calc R U P A 1
H5AC H 0.074991 0.242501 0.461355 0.038 Uiso 0.601(14) 1 calc R U P A 1
H5BD H 0.054205 0.276207 0.506096 0.030 Uiso 0.399(14) 1 calc R U P A 2
H5BE H -0.014738 0.280244 0.390501 0.030 Uiso 0.399(14) 1 calc R U P A 2
C6 C 0.33120(8) 0.49940(6) 0.25412(8) 0.0193(2) Uani 1 1 d . . . . .
C7 C 0.32309(9) 0.58179(6) 0.26844(8) 0.0221(2) Uani 1 1 d . . . . .
C8 C 0.39423(10) 0.63161(7) 0.23010(9) 0.0268(2) Uani 1 1 d . . . . .
H8 H 0.389250 0.686903 0.239197 0.032 Uiso 1 1 calc R U . . .
C9 C 0.47184(10) 0.60165(7) 0.17905(9) 0.0285(3) Uani 1 1 d . . . . .
H9 H 0.520779 0.636130 0.155325 0.034 Uiso 1 1 calc R U . . .
C10 C 0.47776(9) 0.52108(7) 0.16274(9) 0.0263(2) Uani 1 1 d . . . . .
H10 H 0.530153 0.500964 0.126479 0.032 Uiso 1 1 calc R U . . .
C11 C 0.40785(9) 0.46904(6) 0.19881(8) 0.0219(2) Uani 1 1 d . . . . .
C12 C 0.24030(9) 0.61711(7) 0.32514(9) 0.0274(2) Uani 1 1 d . . . . .
H12 H 0.196790 0.573020 0.345909 0.033 Uiso 1 1 calc R U . . .
C13 C 0.16889(12) 0.67234(9) 0.25475(11) 0.0412(3) Uani 1 1 d . . . . .
H13A H 0.209590 0.716694 0.234359 0.062 Uiso 1 1 calc R U . . .
H13B H 0.113845 0.692156 0.291567 0.062 Uiso 1 1 calc R U . . .
H13C H 0.137466 0.643562 0.193226 0.062 Uiso 1 1 calc R U . . .
C14 C 0.28789(12) 0.66067(9) 0.42281(11) 0.0430(3) Uani 1 1 d . . . . .
H14A H 0.335050 0.625280 0.466443 0.065 Uiso 1 1 calc R U . . .
H14B H 0.232251 0.678094 0.460490 0.065 Uiso 1 1 calc R U . . .
H14C H 0.326846 0.706551 0.404087 0.065 Uiso 1 1 calc R U . . .
C15 C 0.41773(9) 0.38128(7) 0.17999(9) 0.0263(2) Uani 1 1 d . . . . .
H15 H 0.359345 0.354111 0.207536 0.032 Uiso 1 1 calc R U . . .
C16 C 0.40729(13) 0.36357(8) 0.06477(11) 0.0411(3) Uani 1 1 d . . . . .
H16A H 0.342250 0.386318 0.029539 0.062 Uiso 1 1 calc R U . . .
H16B H 0.406543 0.306444 0.054129 0.062 Uiso 1 1 calc R U . . .
H16C H 0.466379 0.386601 0.036785 0.062 Uiso 1 1 calc R U . . .
C17 C 0.52019(11) 0.34878(8) 0.23712(13) 0.0422(3) Uani 1 1 d . . . . .
H17A H 0.578777 0.376402 0.213908 0.063 Uiso 1 1 calc R U . . .
H17B H 0.524981 0.292386 0.222728 0.063 Uiso 1 1 calc R U . . .
H17C H 0.522445 0.356750 0.311317 0.063 Uiso 1 1 calc R U . . .
C18 C 0.22414(8) 0.33340(6) 0.57457(8) 0.0188(2) Uani 1 1 d . . . . .
C19 C 0.27231(9) 0.26104(7) 0.60377(8) 0.0241(2) Uani 1 1 d D . . . .
C20 C 0.28863(10) 0.24054(7) 0.70793(9) 0.0296(3) Uani 1 1 d . . . . .
H20 H 0.321961 0.192096 0.728503 0.036 Uiso 1 1 calc R U . . .
C21 C 0.25716(10) 0.28950(7) 0.78165(9) 0.0302(3) Uani 1 1 d . . . . .
H21 H 0.269232 0.274848 0.852216 0.036 Uiso 1 1 calc R U . . .
C22 C 0.20803(9) 0.35987(7) 0.75214(9) 0.0277(2) Uani 1 1 d . . . . .
H22 H 0.185950 0.393109 0.802924 0.033 Uiso 1 1 calc R U . . .
C23 C 0.19028(8) 0.38298(6) 0.64875(8) 0.0221(2) Uani 1 1 d . . . . .
C24 C 0.13302(10) 0.45930(7) 0.61863(9) 0.0304(3) Uani 1 1 d . . . . .
H24 H 0.126100 0.464084 0.542027 0.036 Uiso 1 1 calc R U . . .
C25 C 0.19315(15) 0.53117(8) 0.66477(13) 0.0498(4) Uani 1 1 d . . . . .
H25A H 0.202193 0.527901 0.740070 0.075 Uiso 1 1 calc R U . . .
H25B H 0.154316 0.579069 0.642057 0.075 Uiso 1 1 calc R U . . .
H25C H 0.261591 0.532707 0.641851 0.075 Uiso 1 1 calc R U . . .
C26 C 0.02320(12) 0.45756(10) 0.64693(14) 0.0520(4) Uani 1 1 d . . . . .
H26A H -0.014163 0.411506 0.615218 0.078 Uiso 1 1 calc R U . . .
H26B H -0.013994 0.505602 0.621827 0.078 Uiso 1 1 calc R U . . .
H26C H 0.027238 0.454438 0.721926 0.078 Uiso 1 1 calc R U . . .
C27 C 0.3134(5) 0.2091(3) 0.5235(4) 0.0256(8) Uani 0.759(16) 1 d D U P B 1
H27 H 0.276964 0.224920 0.454024 0.031 Uiso 0.759(16) 1 calc R U P B 1
C28 C 0.2885(6) 0.12221(18) 0.5402(3) 0.0454(10) Uani 0.759(16) 1 d D U P B 1
H28A H 0.303478 0.091205 0.481173 0.068 Uiso 0.759(16) 1 calc R U P B 1
H28B H 0.214727 0.116782 0.547040 0.068 Uiso 0.759(16) 1 calc R U P B 1
H28C H 0.331473 0.103118 0.603010 0.068 Uiso 0.759(16) 1 calc R U P B 1
C29 C 0.4305(3) 0.2208(3) 0.5245(3) 0.0361(8) Uani 0.759(16) 1 d D U P B 1
H29A H 0.443915 0.275360 0.505995 0.054 Uiso 0.759(16) 1 calc R U P B 1
H29B H 0.454944 0.185021 0.474664 0.054 Uiso 0.759(16) 1 calc R U P B 1
H29C H 0.467560 0.209523 0.593520 0.054 Uiso 0.759(16) 1 calc R U P B 1
C27A C 0.2914(13) 0.1968(9) 0.5276(14) 0.025(3) Uani 0.241(16) 1 d D U P B 2
H27A H 0.265699 0.218386 0.457593 0.030 Uiso 0.241(16) 1 calc R U P B 2
C28A C 0.2372(16) 0.1179(5) 0.5335(7) 0.040(3) Uani 0.241(16) 1 d D U P B 2
H28D H 0.264766 0.091572 0.598233 0.059 Uiso 0.241(16) 1 calc R U P B 2
H28E H 0.249634 0.084839 0.475383 0.059 Uiso 0.241(16) 1 calc R U P B 2
H28F H 0.162131 0.126373 0.530689 0.059 Uiso 0.241(16) 1 calc R U P B 2
C29A C 0.4084(11) 0.1903(13) 0.5345(12) 0.050(3) Uani 0.241(16) 1 d D U P B 2
H29D H 0.437176 0.241605 0.519191 0.074 Uiso 0.241(16) 1 calc R U P B 2
H29E H 0.425417 0.151309 0.484561 0.074 Uiso 0.241(16) 1 calc R U P B 2
H29F H 0.438440 0.173876 0.604084 0.074 Uiso 0.241(16) 1 calc R U P B 2

loop_
_atom_site_aniso_label
_atom_site_aniso_U_11
_atom_site_aniso_U_22
_atom_site_aniso_U_33
_atom_site_aniso_U_23
_atom_site_aniso_U_13
_atom_site_aniso_U_12
Al1 0.01842(16) 0.03031(19) 0.01744(16) 0.00553(12) 0.00050(12) -0.00464(12)
Na1 0.0301(3) 0.0568(3) 0.0263(3) 0.0051(2) -0.0049(2) -0.0110(2)
N1 0.0192(4) 0.0217(4) 0.0168(4) 0.0020(3) 0.0034(3) -0.0022(3)
N2 0.0194(4) 0.0203(4) 0.0157(4) 0.0020(3) 0.0025(3) 0.0000(3)
C1 0.0319(6) 0.0348(6) 0.0219(6) 0.0022(5) -0.0007(5) -0.0089(5)
C2 0.0213(5) 0.0192(5) 0.0180(5) -0.0018(4) 0.0011(4) 0.0013(4)
C3 0.0195(5) 0.0198(5) 0.0201(5) -0.0026(4) 0.0004(4) -0.0012(4)
C4 0.0200(5) 0.0156(5) 0.0200(5) -0.0023(4) 0.0031(4) 0.0016(4)
C5 0.0244(5) 0.0269(6) 0.0244(5) -0.0028(4) 0.0044(4) -0.0054(4)
C6 0.0211(5) 0.0218(5) 0.0147(5) 0.0025(4) 0.0015(4) -0.0016(4)
C7 0.0263(5) 0.0225(5) 0.0171(5) 0.0013(4) 0.0020(4) 0.0009(4)
C8 0.0373(6) 0.0201(5) 0.0235(5) 0.0018(4) 0.0060(5) -0.0025(5)
C9 0.0351(6) 0.0265(6) 0.0256(6) 0.0038(4) 0.0098(5) -0.0071(5)
C10 0.0296(6) 0.0277(6) 0.0237(5) 0.0017(4) 0.0109(4) -0.0015(5)
C11 0.0257(5) 0.0222(5) 0.0180(5) 0.0011(4) 0.0043(4) -0.0009(4)
C12 0.0325(6) 0.0247(6) 0.0264(6) 0.0007(4) 0.0087(5) 0.0045(5)
C13 0.0465(8) 0.0389(7) 0.0392(7) 0.0051(6) 0.0094(6) 0.0186(6)
C14 0.0504(8) 0.0486(8) 0.0316(7) -0.0115(6) 0.0113(6) 0.0067(7)
C15 0.0295(6) 0.0217(5) 0.0301(6) 0.0003(4) 0.0126(5) -0.0001(4)
C16 0.0599(9) 0.0302(7) 0.0370(7) -0.0095(5) 0.0199(6) 0.0003(6)
C17 0.0348(7) 0.0281(6) 0.0638(9) 0.0082(6) 0.0081(6) 0.0040(5)
C18 0.0189(5) 0.0206(5) 0.0172(5) 0.0010(4) 0.0032(4) -0.0030(4)
C19 0.0292(6) 0.0229(5) 0.0200(5) 0.0009(4) 0.0033(4) 0.0021(4)
C20 0.0388(6) 0.0262(6) 0.0227(6) 0.0057(4) 0.0008(5) 0.0039(5)
C21 0.0380(6) 0.0356(6) 0.0166(5) 0.0033(5) 0.0032(5) -0.0043(5)
C22 0.0322(6) 0.0319(6) 0.0199(5) -0.0046(4) 0.0072(4) -0.0027(5)
C23 0.0220(5) 0.0229(5) 0.0218(5) -0.0022(4) 0.0044(4) -0.0024(4)
C24 0.0390(7) 0.0252(6) 0.0273(6) -0.0042(5) 0.0067(5) 0.0073(5)
C25 0.0741(11) 0.0251(7) 0.0493(9) -0.0087(6) 0.0065(8) 0.0006(7)
C26 0.0433(8) 0.0533(9) 0.0619(10) -0.0023(8) 0.0160(7) 0.0221(7)
C27 0.037(2) 0.0193(12) 0.0215(11) 0.0021(9) 0.0074(13) 0.0061(12)
C28 0.076(3) 0.0234(11) 0.0401(13) -0.0029(8) 0.0176(17) 0.0035(15)
C29 0.0338(15) 0.0446(18) 0.0302(10) 0.0008(12) 0.0055(9) 0.0165(13)
C27A 0.022(5) 0.034(6) 0.021(3) 0.006(4) 0.007(3) 0.007(4)
C28A 0.069(7) 0.022(3) 0.027(3) -0.004(2) 0.004(4) 0.003(4)
C29A 0.037(5) 0.065(8) 0.044(5) -0.020(5) -0.003(4) 0.017(5)

loop_
_atom_type_symbol
_atom_type_description
_atom_type_scat_dispersion_real
_atom_type_scat_dispersion_imag
_atom_type_scat_source
C C 0.0181 0.0091 'International Tables Vol C Tables 4.2.6.8 and 6.1.1.4'
H H 0.0000 0.0000 'International Tables Vol C Tables 4.2.6.8 and 6.1.1.4'
Al Al 0.2130 0.2455 'International Tables Vol C Tables 4.2.6.8 and 6.1.1.4'
N N 0.0311 0.0180 'International Tables Vol C Tables 4.2.6.8 and 6.1.1.4'
Na Na 0.1353 0.1239 'International Tables Vol C Tables 4.2.6.8 and 6.1.1.4'

loop_
_exptl_crystal_face_index_h
_exptl_crystal_face_index_k
_exptl_crystal_face_index_l
_exptl_crystal_face_perp_dist
1 -11 -2 0.2647
-5 -9 0 0.2203
2 -8 5 0.2329
1 -7 6 0.2064
3 -7 -7 0.2542
-7 -7 1 0.2010
-4 -6 -5 0.2181
-7 -5 0 0.2016
8 -4 -2 0.1988
-8 -4 3 0.1807
8 -2 0 0.2106
1 -2 0 0.2451
-1 -2 -1 0.2240
2 -2 1 0.1976
-2 -1 -2 0.2146
1 -1 -1 0.2494
1 -1 2 0.1904
-7 -1 6 0.1557
2 0 -1 0.1993
1 1 -1 0.1846
-1 2 -1 0.2525
-1 2 -2 0.2484
1 2 1 0.1391
2 3 8 0.1519
7 5 0 0.1828
7 6 1 0.1695
3 8 5 0.1290
5 9 0 0.1380
3 10 2 0.1215
4 10 1 0.1379
0 10 3 0.1342
-1 7 7 0.1031
-2 -8 6 0.2233
-2 -6 7 0.2019
-1 6 7 0.1110
-5 3 7 0.1295
0 2 -8 0.2227
-2 -10 -3 0.2422
-1 -5 -7 0.2350

loop_
_geom_angle_atom_site_label_1
_geom_angle_atom_site_label_2
_geom_angle_atom_site_label_3
_geom_angle
_geom_angle_site_symmetry_1
_geom_angle_site_symmetry_3
_geom_angle_publ_flag
Na1 Al1 Na1 66.102(17) 3_666 . ?
N1 Al1 Na1 146.34(3) . 3_666 ?
N1 Al1 Na1 80.81(3) . . ?
N2 Al1 Na1 178.92(3) . . ?
N2 Al1 Na1 114.78(3) . 3_666 ?
N2 Al1 N1 98.37(4) . . ?
Al1 Na1 Al1 113.899(17) 3_666 . ?
C6 Na1 Al1 164.81(3) . 3_666 ?
C6 Na1 Al1 52.44(2) . . ?
C6 Na1 C7 29.32(3) . . ?
C6 Na1 C8 51.22(3) . . ?
C6 Na1 C9 59.72(3) . . ?
C6 Na1 C10 50.77(3) . . ?
C6 Na1 C11 28.95(3) . . ?
C7 Na1 Al1 146.53(3) . 3_666 ?
C7 Na1 Al1 68.40(3) . . ?
C7 Na1 C8 28.84(3) . . ?
C7 Na1 C9 51.01(3) . . ?
C7 Na1 C10 59.33(3) . . ?
C7 Na1 C11 51.33(3) . . ?
C8 Na1 Al1 97.19(3) . . ?
C8 Na1 Al1 134.20(3) . 3_666 ?
C8 Na1 C9 28.42(4) . . ?
C8 Na1 C10 50.08(3) . . ?
C8 Na1 C11 59.17(3) . . ?
C9 Na1 Al1 112.14(3) . . ?
C9 Na1 Al1 133.07(3) . 3_666 ?
C9 Na1 C10 28.25(3) . . ?
C9 Na1 C11 50.52(3) . . ?
C10 Na1 Al1 144.39(3) . 3_666 ?
C10 Na1 Al1 98.06(3) . . ?
C11 Na1 Al1 69.84(2) . . ?
C11 Na1 Al1 162.09(3) . 3_666 ?
C11 Na1 C10 28.35(3) . . ?
C2 N1 Al1 126.26(7) . . ?
C2 N1 C6 118.72(8) . . ?
C6 N1 Al1 115.02(7) . . ?
C4 N2 Al1 125.37(7) . . ?
C4 N2 C18 118.66(8) . . ?
C18 N2 Al1 115.74(7) . . ?
H1AA C1 H1AB 120.0 . . ?
H1BC C1 H1BD 109.5 . . ?
H1BC C1 H1BE 109.5 . . ?
H1BD C1 H1BE 109.5 . . ?
C2 C1 H1AA 120.0 . . ?
C2 C1 H1AB 120.0 . . ?
C2 C1 H1BC 109.5 . . ?
C2 C1 H1BD 109.5 . . ?
C2 C1 H1BE 109.5 . . ?
N1 C2 C1 120.60(10) . . ?
N1 C2 C3 119.18(9) . . ?
C3 C2 C1 120.20(10) . . ?
C2 C3 H3 115.0 . . ?
C4 C3 C2 129.93(10) . . ?
C4 C3 H3 115.0 . . ?
N2 C4 C3 120.71(9) . . ?
N2 C4 C5 119.61(9) . . ?
C3 C4 C5 119.68(9) . . ?
C4 C5 H5AA 109.5 . . ?
C4 C5 H5AB 109.5 . . ?
C4 C5 H5AC 109.5 . . ?
C4 C5 H5BD 120.0 . . ?
C4 C5 H5BE 120.0 . . ?
H5AA C5 H5AB 109.5 . . ?
H5AA C5 H5AC 109.5 . . ?
H5AB C5 H5AC 109.5 . . ?
H5BD C5 H5BE 120.0 . . ?
N1 C6 Na1 111.64(6) . . ?
C7 C6 Na1 75.68(6) . . ?
C7 C6 N1 119.89(9) . . ?
C11 C6 Na1 77.85(6) . . ?
C11 C6 N1 119.80(9) . . ?
C11 C6 C7 119.99(10) . . ?
C6 C7 Na1 74.99(6) . . ?
C6 C7 C12 121.78(10) . . ?
C8 C7 Na1 76.05(7) . . ?
C8 C7 C6 118.86(10) . . ?
C8 C7 C12 119.36(10) . . ?
C12 C7 Na1 118.86(7) . . ?
Na1 C8 H8 120.0 . . ?
C7 C8 Na1 75.11(6) . . ?
C7 C8 H8 119.4 . . ?
C9 C8 Na1 76.46(7) . . ?
C9 C8 C7 121.17(11) . . ?
C9 C8 H8 119.4 . . ?
Na1 C9 H9 118.9 . . ?
C8 C9 Na1 75.12(7) . . ?
C8 C9 H9 120.1 . . ?
C8 C9 C10 119.78(11) . . ?
C10 C9 Na1 76.77(7) . . ?
C10 C9 H9 120.1 . . ?
Na1 C10 H10 120.9 . . ?
C9 C10 Na1 74.97(7) . . ?
C9 C10 H10 119.4 . . ?
C9 C10 C11 121.10(11) . . ?
C11 C10 Na1 75.79(6) . . ?
C11 C10 H10 119.4 . . ?
C6 C11 Na1 73.21(6) . . ?
C6 C11 C15 121.62(10) . . ?
C10 C11 Na1 75.86(7) . . ?
C10 C11 C6 119.04(10) . . ?
C10 C11 C15 119.33(10) . . ?
C15 C11 Na1 120.43(7) . . ?
C7 C12 H12 107.9 . . ?
C7 C12 C13 110.82(10) . . ?
C7 C12 C14 112.03(10) . . ?
C13 C12 H12 107.9 . . ?
C14 C12 H12 107.9 . . ?
C14 C12 C13 110.09(11) . . ?
C12 C13 H13A 109.5 . . ?
C12 C13 H13B 109.5 . . ?
C12 C13 H13C 109.5 . . ?
H13A C13 H13B 109.5 . . ?
H13A C13 H13C 109.5 . . ?
H13B C13 H13C 109.5 . . ?
C12 C14 H14A 109.5 . . ?
C12 C14 H14B 109.5 . . ?
C12 C14 H14C 109.5 . . ?
H14A C14 H14B 109.5 . . ?
H14A C14 H14C 109.5 . . ?
H14B C14 H14C 109.5 . . ?
C11 C15 H15 107.9 . . ?
C11 C15 C16 110.90(10) . . ?
C11 C15 C17 111.24(10) . . ?
C16 C15 H15 107.9 . . ?
C16 C15 C17 110.94(11) . . ?
C17 C15 H15 107.9 . . ?
C15 C16 H16A 109.5 . . ?
C15 C16 H16B 109.5 . . ?
C15 C16 H16C 109.5 . . ?
H16A C16 H16B 109.5 . . ?
H16A C16 H16C 109.5 . . ?
H16B C16 H16C 109.5 . . ?
C15 C17 H17A 109.5 . . ?
C15 C17 H17B 109.5 . . ?
C15 C17 H17C 109.5 . . ?
H17A C17 H17B 109.5 . . ?
H17A C17 H17C 109.5 . . ?
H17B C17 H17C 109.5 . . ?
C19 C18 N2 119.68(9) . . ?
C19 C18 C23 120.42(10) . . ?
C23 C18 N2 119.76(9) . . ?
C18 C19 C27 120.1(3) . . ?
C18 C19 C27A 123.7(8) . . ?
C20 C19 C18 118.79(10) . . ?
C20 C19 C27 120.9(3) . . ?
C20 C19 C27A 116.6(8) . . ?
C19 C20 H20 119.4 . . ?
C21 C20 C19 121.20(11) . . ?
C21 C20 H20 119.4 . . ?
C20 C21 H21 120.2 . . ?
C22 C21 C20 119.69(11) . . ?
C22 C21 H21 120.2 . . ?
C21 C22 H22 119.4 . . ?
C21 C22 C23 121.13(11) . . ?
C23 C22 H22 119.4 . . ?
C18 C23 C24 121.48(10) . . ?
C22 C23 C18 118.75(10) . . ?
C22 C23 C24 119.76(10) . . ?
C23 C24 H24 107.4 . . ?
C23 C24 C25 112.20(11) . . ?
C23 C24 C26 111.05(11) . . ?
C25 C24 H24 107.4 . . ?
C25 C24 C26 111.13(12) . . ?
C26 C24 H24 107.4 . . ?
C24 C25 H25A 109.5 . . ?
C24 C25 H25B 109.5 . . ?
C24 C25 H25C 109.5 . . ?
H25A C25 H25B 109.5 . . ?
H25A C25 H25C 109.5 . . ?
H25B C25 H25C 109.5 . . ?
C24 C26 H26A 109.5 . . ?
C24 C26 H26B 109.5 . . ?
C24 C26 H26C 109.5 . . ?
H26A C26 H26B 109.5 . . ?
H26A C26 H26C 109.5 . . ?
H26B C26 H26C 109.5 . . ?
C19 C27 H27 107.9 . . ?
C19 C27 C28 110.7(3) . . ?
C19 C27 C29 111.5(3) . . ?
C28 C27 H27 107.9 . . ?
C29 C27 H27 107.9 . . ?
C29 C27 C28 110.7(3) . . ?
C27 C28 H28A 109.5 . . ?
C27 C28 H28B 109.5 . . ?
C27 C28 H28C 109.5 . . ?
H28A C28 H28B 109.5 . . ?
H28A C28 H28C 109.5 . . ?
H28B C28 H28C 109.5 . . ?
C27 C29 H29A 109.5 . . ?
C27 C29 H29B 109.5 . . ?
C27 C29 H29C 109.5 . . ?
H29A C29 H29B 109.5 . . ?
H29A C29 H29C 109.5 . . ?
H29B C29 H29C 109.5 . . ?
C19 C27A H27A 106.0 . . ?
C28A C27A C19 118.4(9) . . ?
C28A C27A H27A 106.0 . . ?
C29A C27A C19 105.8(9) . . ?
C29A C27A H27A 106.0 . . ?
C29A C27A C28A 113.7(11) . . ?
C27A C28A H28D 109.5 . . ?
C27A C28A H28E 109.5 . . ?
C27A C28A H28F 109.5 . . ?
H28D C28A H28E 109.5 . . ?
H28D C28A H28F 109.5 . . ?
H28E C28A H28F 109.5 . . ?
C27A C29A H29D 109.5 . . ?
C27A C29A H29E 109.5 . . ?
C27A C29A H29F 109.5 . . ?
H29D C29A H29E 109.5 . . ?
H29D C29A H29F 109.5 . . ?
H29E C29A H29F 109.5 . . ?

loop_
_geom_bond_atom_site_label_1
_geom_bond_atom_site_label_2
_geom_bond_distance
_geom_bond_site_symmetry_2
_geom_bond_publ_flag
Al1 Na1 3.3758(6) . ?
Al1 Na1 2.9779(6) 3_666 ?
Al1 N1 1.8489(9) . ?
Al1 N2 1.8421(9) . ?
Na1 C6 2.7962(11) . ?
Na1 C7 2.8050(12) . ?
Na1 C8 2.8169(13) . ?
Na1 C9 2.8336(13) . ?
Na1 C10 2.8561(12) . ?
Na1 C11 2.8553(12) . ?
N1 C2 1.3993(13) . ?
N1 C6 1.4316(13) . ?
N2 C4 1.3969(13) . ?
N2 C18 1.4382(13) . ?
C1 H1AA 0.9500 . ?
C1 H1AB 0.9500 . ?
C1 H1BC 0.9800 . ?
C1 H1BD 0.9800 . ?
C1 H1BE 0.9800 . ?
C1 C2 1.4177(15) . ?
C2 C3 1.4152(15) . ?
C3 H3 0.9500 . ?
C3 C4 1.4002(15) . ?
C4 C5 1.4409(15) . ?
C5 H5AA 0.9800 . ?
C5 H5AB 0.9800 . ?
C5 H5AC 0.9800 . ?
C5 H5BD 0.9500 . ?
C5 H5BE 0.9500 . ?
C6 C7 1.4178(15) . ?
C6 C11 1.4137(15) . ?
C7 C8 1.4003(16) . ?
C7 C12 1.5190(15) . ?
C8 H8 0.9500 . ?
C8 C9 1.3873(17) . ?
C9 H9 0.9500 . ?
C9 C10 1.3889(17) . ?
C10 H10 0.9500 . ?
C10 C11 1.3989(15) . ?
C11 C15 1.5194(15) . ?
C12 H12 1.0000 . ?
C12 C13 1.5297(17) . ?
C12 C14 1.5294(18) . ?
C13 H13A 0.9800 . ?
C13 H13B 0.9800 . ?
C13 H13C 0.9800 . ?
C14 H14A 0.9800 . ?
C14 H14B 0.9800 . ?
C14 H14C 0.9800 . ?
C15 H15 1.0000 . ?
C15 C16 1.5291(17) . ?
C15 C17 1.5300(18) . ?
C16 H16A 0.9800 . ?
C16 H16B 0.9800 . ?
C16 H16C 0.9800 . ?
C17 H17A 0.9800 . ?
C17 H17B 0.9800 . ?
C17 H17C 0.9800 . ?
C18 C19 1.4060(15) . ?
C18 C23 1.4067(15) . ?
C19 C20 1.3969(15) . ?
C19 C27 1.530(3) . ?
C19 C27A 1.525(8) . ?
C20 H20 0.9500 . ?
C20 C21 1.3832(17) . ?
C21 H21 0.9500 . ?
C21 C22 1.3827(18) . ?
C22 H22 0.9500 . ?
C22 C23 1.3993(16) . ?
C23 C24 1.5173(16) . ?
C24 H24 1.0000 . ?
C24 C25 1.5251(19) . ?
C24 C26 1.526(2) . ?
C25 H25A 0.9800 . ?
C25 H25B 0.9800 . ?
C25 H25C 0.9800 . ?
C26 H26A 0.9800 . ?
C26 H26B 0.9800 . ?
C26 H26C 0.9800 . ?
C27 H27 1.0000 . ?
C27 C28 1.533(5) . ?
C27 C29 1.531(5) . ?
C28 H28A 0.9800 . ?
C28 H28B 0.9800 . ?
C28 H28C 0.9800 . ?
C29 H29A 0.9800 . ?
C29 H29B 0.9800 . ?
C29 H29C 0.9800 . ?
C27A H27A 1.0000 . ?
C27A C28A 1.521(11) . ?
C27A C29A 1.513(12) . ?
C28A H28D 0.9800 . ?
C28A H28E 0.9800 . ?
C28A H28F 0.9800 . ?
C29A H29D 0.9800 . ?
C29A H29E 0.9800 . ?
C29A H29F 0.9800 . ?

loop_
_geom_torsion_atom_site_label_1
_geom_torsion_atom_site_label_2
_geom_torsion_atom_site_label_3
_geom_torsion_atom_site_label_4
_geom_torsion
_geom_torsion_site_symmetry_1
_geom_torsion_site_symmetry_2
_geom_torsion_site_symmetry_3
_geom_torsion_site_symmetry_4
_geom_torsion_publ_flag
Al1 N1 C2 C1 179.83(9) . . . . ?
Al1 N1 C2 C3 1.36(14) . . . . ?
Al1 N1 C6 Na1 3.18(9) . . . . ?
Al1 N1 C6 C7 -82.30(10) . . . . ?
Al1 N1 C6 C11 91.24(10) . . . . ?
Al1 N2 C4 C3 3.73(14) . . . . ?
Al1 N2 C4 C5 -175.55(8) . . . . ?
Al1 N2 C18 C19 -93.27(10) . . . . ?
Al1 N2 C18 C23 82.35(11) . . . . ?
Na1 Al1 N1 C2 177.21(9) . . . . ?
Na1 Al1 N1 C2 -172.34(6) 3_666 . . . ?
Na1 Al1 N1 C6 7.97(11) 3_666 . . . ?
Na1 Al1 N1 C6 -2.48(7) . . . . ?
Na1 Al1 N2 C4 173.60(7) 3_666 . . . ?
Na1 Al1 N2 C18 -0.74(8) 3_666 . . . ?
Na1 C6 C7 C8 64.36(9) . . . . ?
Na1 C6 C7 C12 -114.94(10) . . . . ?
Na1 C6 C11 C10 -62.65(9) . . . . ?
Na1 C6 C11 C15 115.81(10) . . . . ?
Na1 C7 C8 C9 63.64(11) . . . . ?
Na1 C7 C12 C13 151.13(9) . . . . ?
Na1 C7 C12 C14 27.74(13) . . . . ?
Na1 C8 C9 C10 64.86(11) . . . . ?
Na1 C9 C10 C11 62.69(10) . . . . ?
Na1 C10 C11 C6 61.27(9) . . . . ?
Na1 C10 C11 C15 -117.23(10) . . . . ?
Na1 C11 C15 C16 -149.32(9) . . . . ?
Na1 C11 C15 C17 -25.34(13) . . . . ?
N1 Al1 N2 C4 -0.47(9) . . . . ?
N1 Al1 N2 C18 -174.81(7) . . . . ?
N1 C2 C3 C4 2.69(17) . . . . ?
N1 C6 C7 Na1 107.00(9) . . . . ?
N1 C6 C7 C8 171.36(9) . . . . ?
N1 C6 C7 C12 -7.94(15) . . . . ?
N1 C6 C11 Na1 -108.15(9) . . . . ?
N1 C6 C11 C10 -170.79(10) . . . . ?
N1 C6 C11 C15 7.67(15) . . . . ?
N2 Al1 N1 C2 -2.08(9) . . . . ?
N2 Al1 N1 C6 178.23(7) . . . . ?
N2 C18 C19 C20 173.68(10) . . . . ?
N2 C18 C19 C27 -1.6(3) . . . . ?
N2 C18 C19 C27A -17.2(7) . . . . ?
N2 C18 C23 C22 -173.86(10) . . . . ?
N2 C18 C23 C24 7.69(15) . . . . ?
C1 C2 C3 C4 -175.79(11) . . . . ?
C2 N1 C6 Na1 -176.53(7) . . . . ?
C2 N1 C6 C7 97.98(12) . . . . ?
C2 N1 C6 C11 -88.47(12) . . . . ?
C2 C3 C4 N2 -5.35(17) . . . . ?
C2 C3 C4 C5 173.93(10) . . . . ?
C4 N2 C18 C19 91.99(12) . . . . ?
C4 N2 C18 C23 -92.39(12) . . . . ?
C6 N1 C2 C1 -0.49(15) . . . . ?
C6 N1 C2 C3 -178.97(9) . . . . ?
C6 C7 C8 Na1 -63.80(9) . . . . ?
C6 C7 C8 C9 -0.16(17) . . . . ?
C6 C7 C12 C13 -119.24(12) . . . . ?
C6 C7 C12 C14 117.38(12) . . . . ?
C6 C11 C15 C16 122.51(12) . . . . ?
C6 C11 C15 C17 -113.51(12) . . . . ?
C7 C6 C11 Na1 65.39(9) . . . . ?
C7 C6 C11 C10 2.75(15) . . . . ?
C7 C6 C11 C15 -178.79(10) . . . . ?
C7 C8 C9 Na1 -62.96(10) . . . . ?
C7 C8 C9 C10 1.90(18) . . . . ?
C8 C7 C12 C13 61.47(14) . . . . ?
C8 C7 C12 C14 -61.92(14) . . . . ?
C8 C9 C10 Na1 -64.00(10) . . . . ?
C8 C9 C10 C11 -1.31(18) . . . . ?
C9 C10 C11 Na1 -62.28(11) . . . . ?
C9 C10 C11 C6 -1.01(17) . . . . ?
C9 C10 C11 C15 -179.51(11) . . . . ?
C10 C11 C15 C16 -59.03(14) . . . . ?
C10 C11 C15 C17 64.94(14) . . . . ?
C11 C6 C7 Na1 -66.53(9) . . . . ?
C11 C6 C7 C8 -2.18(15) . . . . ?
C11 C6 C7 C12 178.53(10) . . . . ?
C12 C7 C8 Na1 115.52(10) . . . . ?
C12 C7 C8 C9 179.16(11) . . . . ?
C18 N2 C4 C3 177.92(9) . . . . ?
C18 N2 C4 C5 -1.36(14) . . . . ?
C18 C19 C20 C21 0.84(18) . . . . ?
C18 C19 C27 C28 -138.7(4) . . . . ?
C18 C19 C27 C29 97.6(4) . . . . ?
C18 C19 C27A C28A -116.8(15) . . . . ?
C18 C19 C27A C29A 114.4(13) . . . . ?
C18 C23 C24 C25 -117.35(13) . . . . ?
C18 C23 C24 C26 117.61(13) . . . . ?
C19 C18 C23 C22 1.73(16) . . . . ?
C19 C18 C23 C24 -176.73(10) . . . . ?
C19 C20 C21 C22 0.39(19) . . . . ?
C20 C19 C27 C28 46.1(4) . . . . ?
C20 C19 C27 C29 -77.7(4) . . . . ?
C20 C19 C27A C28A 52.5(16) . . . . ?
C20 C19 C27A C29A -76.3(11) . . . . ?
C20 C21 C22 C23 -0.58(19) . . . . ?
C21 C22 C23 C18 -0.47(17) . . . . ?
C21 C22 C23 C24 178.01(11) . . . . ?
C22 C23 C24 C25 64.21(15) . . . . ?
C22 C23 C24 C26 -60.83(15) . . . . ?
C23 C18 C19 C20 -1.91(16) . . . . ?
C23 C18 C19 C27 -177.2(3) . . . . ?
C23 C18 C19 C27A 167.2(7) . . . . ?
C27 C19 C20 C21 176.1(3) . . . . ?
C27A C19 C20 C21 -169.0(7) . . . . ?

loop_
_exptl_oxdiff_crystal_face_indexfrac_h
_exptl_oxdiff_crystal_face_indexfrac_k
_exptl_oxdiff_crystal_face_indexfrac_l
_exptl_oxdiff_crystal_face_x
_exptl_oxdiff_crystal_face_y
_exptl_oxdiff_crystal_face_z
1.0069 -10.7563 -1.7146 -0.7583 0.1823 0.6259
-5.1939 -8.5706 -0.2727 -0.2114 0.7149 0.6665
2.0028 -8.4707 4.7155 -0.2301 -0.3781 0.8967
0.6912 -7.0860 6.3212 0.0280 -0.3650 0.9306
2.8369 -6.5237 -6.6004 -0.9717 0.2326 -0.0415
-6.7938 -6.5072 1.3343 0.0987 0.7475 0.6569
-4.0754 -5.7740 -5.2965 -0.4751 0.8740 0.1019
-7.3991 -5.0747 0.0204 0.1150 0.8733 0.4734
7.8387 -3.9412 -1.8854 -0.7597 -0.6497 0.0277
-7.7259 -3.6554 3.0312 0.4230 0.6898 0.5876
8.0542 -2.3928 0.4635 -0.5203 -0.8504 0.0784
0.9998 -1.9988 -0.0001 -0.1610 -0.0735 0.1261
-0.9990 -1.9988 -0.9995 -0.1269 0.2046 0.0870
1.9990 -1.9988 0.9993 -0.1426 -0.2449 0.1804
-1.9984 -0.9994 -1.9988 -0.0911 0.3594 -0.0379
0.9998 -0.9994 -0.9994 -0.1777 -0.0255 -0.0142
0.9992 -0.9994 1.9987 0.0352 -0.2194 0.1945
-7.0422 -0.7066 5.6548 0.7333 0.3980 0.5513
1.9992 -0.0000 -0.9994 -0.1760 -0.1489 -0.1001
0.9996 0.9994 -0.9993 -0.0693 -0.0587 -0.1555
-0.9995 1.9988 -0.9993 0.0900 0.1382 -0.1956
-0.9993 1.9988 -1.9987 0.0191 0.2028 -0.2652
0.9990 1.9988 0.9995 0.1269 -0.2046 -0.0870
1.5745 2.5946 7.8023 0.6120 -0.7162 0.3356
6.9957 4.9968 0.0002 -0.0966 -0.8303 -0.4603
6.6694 5.9583 1.3982 0.0720 -0.9019 -0.4260
2.6791 7.6719 5.0235 0.6321 -0.7388 -0.2338
5.1323 8.6729 0.0746 0.2061 -0.6972 -0.6866
2.9402 9.6803 2.3187 0.5353 -0.6251 -0.5681
3.5069 9.8857 0.7470 0.4051 -0.5873 -0.7007
-0.1056 10.0774 3.4351 0.7962 -0.3786 -0.4719
-1.0430 7.0518 6.5510 0.9025 -0.4298 -0.0267
-1.8834 -8.1413 5.6502 0.0584 -0.0290 0.9979
-2.0653 -6.0610 7.0444 0.2798 -0.1344 0.9506
-1.2824 5.8511 7.2200 0.8975 -0.4275 0.1085
-5.3327 2.5346 7.0333 0.9172 0.0723 0.3919
0.3246 2.0446 -8.3265 -0.4973 0.4701 -0.7292
-2.1944 -9.6197 -3.1540 -0.6305 0.5984 0.4943
-1.1779 -4.7652 -7.3311 -0.7171 0.6794 -0.1554
